data_2223996
loop_
_publ_author_name
'Su, Gui-Fa'
'Wang, Zhong-Chang'
'Huang, Wan-Yun'
'Wang, Zhi-Xin'
'Chen, Zi-Lu'

_publ_section_title
;
 (<i>Z</i>)-Isobutyl 2-benzamido-3-(4-chlorophenyl)acrylate
;
_journal_coeditor_code RZ2372
_journal_issue 11
_journal_name_full 'Acta Crystallographica Section E'
_journal_page_first o2890
_journal_paper_doi 10.1107/S1600536809043931
_journal_volume 65
_journal_year 2009
_chemical_formula_iupac 'C20 H20 Cl N O3'
_chemical_formula_moiety 'C20 H20 Cl N O3'
_chemical_formula_sum 'C20 H20 Cl N O3'
_chemical_formula_weight 357.82
_chemical_name_systematic
;
(<i>Z</i>)-Isobutyl 2-benzamido-3-(4-chlorophenyl)acrylate
;
_space_group_IT_number 2
_symmetry_cell_setting triclinic
_symmetry_space_group_name_Hall '-P 1'
_symmetry_space_group_name_H-M 'P -1'
_atom_sites_solution_hydrogens geom
_atom_sites_solution_primary direct
_atom_sites_solution_secondary difmap
_audit_creation_method SHELXL-97
_cell_angle_alpha 67.623(11)
_cell_angle_beta 83.991(15)
_cell_angle_gamma 79.548(14)
_cell_formula_units_Z 2
_cell_length_a 5.0179(10)
_cell_length_b 12.581(2)
_cell_length_c 16.293(3)
_cell_measurement_reflns_used 2536
_cell_measurement_temperature 293(2)
_cell_measurement_theta_max 25.3
_cell_measurement_theta_min 3.3
_cell_volume 934.6(3)
_computing_cell_refinement 'CrystalClear (Rigaku/MSC, 2000)'
_computing_data_collection 'CrystalClear (Rigaku/MSC, 2000)'
_computing_data_reduction 'CrystalStructure (Rigaku/MSC, 2004)'
_computing_molecular_graphics 'SHELXTL (Sheldrick, 2008)'
_computing_publication_material 'SHELXTL (Sheldrick, 2008)'
_computing_structure_refinement 'SHELXL97 (Sheldrick, 2008)'
_computing_structure_solution 'SHELXS97 (Sheldrick, 2008)'
_diffrn_ambient_temperature 293(2)
_diffrn_detector_area_resol_mean 7.31
_diffrn_measured_fraction_theta_full 0.991
_diffrn_measured_fraction_theta_max 0.991
_diffrn_measurement_device_type 'Rigaku AFC-7S Mercury'
_diffrn_measurement_method \w
_diffrn_radiation_monochromator graphite
_diffrn_radiation_source 'fine-focus sealed tube'
_diffrn_radiation_type MoK\a
_diffrn_radiation_wavelength 0.71070
_diffrn_reflns_av_R_equivalents 0.0357
_diffrn_reflns_av_sigmaI/netI 0.0452
_diffrn_reflns_limit_h_max 5
_diffrn_reflns_limit_h_min -6
_diffrn_reflns_limit_k_max 15
_diffrn_reflns_limit_k_min -15
_diffrn_reflns_limit_l_max 19
_diffrn_reflns_limit_l_min -19
_diffrn_reflns_number 9082
_diffrn_reflns_theta_full 25.35
_diffrn_reflns_theta_max 25.35
_diffrn_reflns_theta_min 3.29
_exptl_absorpt_coefficient_mu 0.222
_exptl_absorpt_correction_T_max 0.946
_exptl_absorpt_correction_T_min 0.897
_exptl_absorpt_correction_type multi-scan
_exptl_absorpt_process_details '(REQAB; Jacobson, 1998)'
_exptl_crystal_colour colourless
_exptl_crystal_density_diffrn 1.271
_exptl_crystal_density_method 'not measured'
_exptl_crystal_description block
_exptl_crystal_F_000 376
_exptl_crystal_size_max 0.50
_exptl_crystal_size_mid 0.40
_exptl_crystal_size_min 0.25
_refine_diff_density_max 0.403
_refine_diff_density_min -0.372
_refine_ls_extinction_method none
_refine_ls_goodness_of_fit_ref 1.098
_refine_ls_hydrogen_treatment mixed
_refine_ls_matrix_type full
_refine_ls_number_parameters 231
_refine_ls_number_reflns 3380
_refine_ls_number_restraints 5
_refine_ls_restrained_S_all 1.188
_refine_ls_R_factor_all 0.1102
_refine_ls_R_factor_gt 0.0725
_refine_ls_shift/su_max 0.000
_refine_ls_shift/su_mean 0.000
_refine_ls_structure_factor_coef Fsqd
_refine_ls_weighting_details 'calc w=1/[\s^2^(Fo^2^)+(0.0999P)^2^+0.2158P] where P=(Fo^2^+2Fc^2^)/3'
_refine_ls_weighting_scheme calc
_refine_ls_wR_factor_gt 0.1866
_refine_ls_wR_factor_ref 0.2127
_reflns_number_gt 2224
_reflns_number_total 3380
_reflns_threshold_expression I>2\s(I)
_cod_data_source_file rz2372.cif
_cod_data_source_block I
_cod_database_code 2223996
_cod_database_fobs_code 2223996

loop_
_symmetry_equiv_pos_as_xyz
'x, y, z'
'-x, -y, -z'

loop_
_atom_site_type_symbol
_atom_site_label
_atom_site_fract_x
_atom_site_fract_y
_atom_site_fract_z
_atom_site_U_iso_or_equiv
_atom_site_adp_type
_atom_site_calc_flag
_atom_site_refinement_flags
_atom_site_occupancy
_atom_site_disorder_assembly
_atom_site_disorder_group
Cl Cl1 1.2590(3) 0.91744(12) 0.10142(11) 0.1191(6) Uani d . 1 . .
O O1 0.3603(6) 0.3847(3) 0.09779(16) 0.0827(9) Uani d . 1 . .
O O2 0.4837(5) 0.2561(2) 0.23066(16) 0.0671(7) Uani d . 1 . .
O O3 0.2050(4) 0.4200(2) 0.31239(15) 0.0632(7) Uani d . 1 . .
N N1 0.6503(5) 0.4156(2) 0.27693(15) 0.0447(7) Uani d . 1 . .
H H1 0.8097 0.4099 0.2946 0.054 Uiso calc R 1 . .
C C1 0.4725(7) 0.3599(3) 0.1656(2) 0.0535(9) Uani d . 1 . .
C C2 0.6145(6) 0.4408(3) 0.18535(19) 0.0469(8) Uani d . 1 . .
C C3 0.7106(7) 0.5258(3) 0.1182(2) 0.0512(8) Uani d . 1 . .
H H3 0.6848 0.5267 0.0622 0.061 Uiso calc R 1 . .
C C4 0.8503(7) 0.6182(3) 0.1178(2) 0.0502(8) Uani d . 1 . .
C C5 1.0086(9) 0.6722(4) 0.0447(2) 0.0761(12) Uani d . 1 . .
H H5 1.0296 0.6466 -0.0025 0.091 Uiso calc R 1 . .
C C6 1.1369(10) 0.7627(4) 0.0391(3) 0.0880(14) Uani d . 1 . .
H H6 1.2450 0.7968 -0.0107 0.106 Uiso calc R 1 . .
C C7 1.1039(8) 0.8020(3) 0.1076(3) 0.0712(11) Uani d . 1 . .
C C8 0.9483(10) 0.7509(4) 0.1812(3) 0.0811(13) Uani d . 1 . .
H H8 0.9275 0.7775 0.2279 0.097 Uiso calc R 1 . .
C C9 0.8221(9) 0.6602(3) 0.1863(2) 0.0709(11) Uani d . 1 . .
H H9 0.7157 0.6261 0.2366 0.085 Uiso calc R 1 . .
C C10 0.4399(6) 0.4007(3) 0.33605(19) 0.0448(8) Uani d . 1 . .
C C11 0.5016(6) 0.3597(3) 0.43160(19) 0.0476(8) Uani d . 1 . .
C C12 0.7329(8) 0.2865(3) 0.4664(2) 0.0645(10) Uani d . 1 . .
H H12 0.8642 0.2623 0.4298 0.077 Uiso calc R 1 . .
C C13 0.7701(10) 0.2483(4) 0.5579(3) 0.0851(14) Uani d . 1 . .
H H13 0.9260 0.1981 0.5825 0.102 Uiso calc R 1 . .
C C14 0.5761(11) 0.2853(5) 0.6111(3) 0.0839(14) Uani d . 1 . .
H H14 0.6008 0.2595 0.6718 0.101 Uiso calc R 1 . .
C C15 0.3528(11) 0.3577(5) 0.5768(3) 0.0859(13) Uani d . 1 . .
H H15 0.2245 0.3834 0.6133 0.103 Uiso calc R 1 . .
C C16 0.3112(8) 0.3944(4) 0.4881(2) 0.0680(11) Uani d . 1 . .
H H16 0.1523 0.4436 0.4652 0.082 Uiso calc R 1 . .
C C17 0.3195(10) 0.1773(4) 0.2212(3) 0.0856(14) Uani d . 1 A .
H H17A 0.3550 0.1721 0.1631 0.103 Uiso calc R 1 . .
H H17B 0.1285 0.2063 0.2268 0.103 Uiso calc R 1 . .
C C18 0.3886(8) 0.0619(4) 0.2908(3) 0.0781(12) Uani d D 1 . .
H H18 0.275(6) 0.012(3) 0.281(2) 0.073(11) Uiso d D 1 . .
C C19 0.669(2) 0.0005(11) 0.3151(8) 0.107(2) Uiso d PD 0.50 A 1
H H19A 0.7628 0.0472 0.3336 0.160 Uiso calc PR 0.50 A 1
H H19B 0.7638 -0.0122 0.2646 0.160 Uiso calc PR 0.50 A 1
H H19C 0.6603 -0.0729 0.3629 0.160 Uiso calc PR 0.50 A 1
C C19' 0.662(2) 0.0186(11) 0.2528(8) 0.107(2) Uiso d PD 0.50 A 2
H H19D 0.7984 0.0599 0.2579 0.160 Uiso calc PR 0.50 A 2
H H19E 0.6450 0.0320 0.1913 0.160 Uiso calc PR 0.50 A 2
H H19F 0.7126 -0.0632 0.2853 0.160 Uiso calc PR 0.50 A 2
C C20 0.262(2) 0.0812(11) 0.3758(7) 0.101(2) Uiso d PD 0.50 A 1
H H20A 0.2481 0.0073 0.4224 0.152 Uiso calc PR 0.50 A 1
H H20B 0.0847 0.1264 0.3638 0.152 Uiso calc PR 0.50 A 1
H H20C 0.3748 0.1218 0.3937 0.152 Uiso calc PR 0.50 A 1
C C20' 0.422(2) 0.0469(11) 0.3842(7) 0.101(2) Uiso d PD 0.50 A 2
H H20D 0.4701 -0.0342 0.4191 0.152 Uiso calc PR 0.50 A 2
H H20E 0.2546 0.0770 0.4076 0.152 Uiso calc PR 0.50 A 2
H H20F 0.5625 0.0883 0.3862 0.152 Uiso calc PR 0.50 A 2

loop_
_atom_site_aniso_label
_atom_site_aniso_U_11
_atom_site_aniso_U_22
_atom_site_aniso_U_33
_atom_site_aniso_U_12
_atom_site_aniso_U_13
_atom_site_aniso_U_23
Cl1 0.1242(12) 0.0830(9) 0.1589(14) -0.0548(8) -0.0204(10) -0.0333(9)
O1 0.116(2) 0.088(2) 0.0517(14) -0.0472(18) -0.0216(15) -0.0154(14)
O2 0.0817(18) 0.0547(16) 0.0676(15) -0.0262(13) -0.0179(13) -0.0148(13)
O3 0.0374(13) 0.0924(19) 0.0553(13) -0.0180(12) -0.0059(10) -0.0178(13)
N1 0.0384(13) 0.0568(17) 0.0390(13) -0.0168(12) -0.0038(11) -0.0129(12)
C1 0.057(2) 0.059(2) 0.0469(18) -0.0184(17) -0.0037(16) -0.0170(17)
C2 0.0462(18) 0.056(2) 0.0393(16) -0.0155(15) -0.0004(13) -0.0148(15)
C3 0.057(2) 0.059(2) 0.0412(16) -0.0174(17) -0.0015(14) -0.0190(16)
C4 0.0516(19) 0.052(2) 0.0432(16) -0.0101(16) -0.0044(14) -0.0117(15)
C5 0.095(3) 0.078(3) 0.059(2) -0.039(2) 0.018(2) -0.024(2)
C6 0.096(3) 0.086(3) 0.084(3) -0.051(3) 0.024(2) -0.025(3)
C7 0.066(2) 0.056(2) 0.090(3) -0.018(2) -0.016(2) -0.017(2)
C8 0.117(4) 0.062(3) 0.072(3) -0.030(3) -0.012(3) -0.024(2)
C9 0.098(3) 0.063(2) 0.056(2) -0.034(2) 0.005(2) -0.0187(18)
C10 0.0439(18) 0.0495(19) 0.0404(16) -0.0147(15) -0.0017(14) -0.0124(14)
C11 0.0487(19) 0.051(2) 0.0432(16) -0.0219(16) -0.0031(15) -0.0103(15)
C12 0.061(2) 0.069(3) 0.0494(18) -0.0140(19) -0.0051(17) -0.0045(18)
C13 0.082(3) 0.087(3) 0.066(2) -0.024(3) -0.027(2) 0.004(2)
C14 0.105(4) 0.103(4) 0.047(2) -0.054(3) -0.002(2) -0.016(2)
C15 0.105(4) 0.103(4) 0.055(2) -0.029(3) 0.004(2) -0.031(2)
C16 0.069(2) 0.085(3) 0.053(2) -0.015(2) 0.0020(18) -0.028(2)
C17 0.104(3) 0.068(3) 0.092(3) -0.044(3) -0.022(3) -0.019(2)
C18 0.067(3) 0.060(3) 0.112(3) -0.020(2) -0.014(2) -0.029(2)

loop_
_atom_type_symbol
_atom_type_description
_atom_type_scat_dispersion_real
_atom_type_scat_dispersion_imag
_atom_type_scat_source
C C 0.0033 0.0016 'International Tables Vol C Tables 4.2.6.8 and 6.1.1.4'
H H 0.0000 0.0000 'International Tables Vol C Tables 4.2.6.8 and 6.1.1.4'
Cl Cl 0.1484 0.1585 'International Tables Vol C Tables 4.2.6.8 and 6.1.1.4'
N N 0.0061 0.0033 'International Tables Vol C Tables 4.2.6.8 and 6.1.1.4'
O O 0.0106 0.0060 'International Tables Vol C Tables 4.2.6.8 and 6.1.1.4'

loop_
_geom_angle_atom_site_label_1
_geom_angle_atom_site_label_2
_geom_angle_atom_site_label_3
_geom_angle_site_symmetry_1
_geom_angle_site_symmetry_3
_geom_angle
_geom_angle_publ_flag
C1 O2 C17 . . 116.2(3) ?
C10 N1 C2 . . 121.2(2) ?
C10 N1 H1 . . 119.4 ?
C2 N1 H1 . . 119.4 ?
O1 C1 O2 . . 123.0(3) ?
O1 C1 C2 . . 123.9(3) ?
O2 C1 C2 . . 113.1(3) ?
C3 C2 N1 . . 124.9(3) ?
C3 C2 C1 . . 118.8(3) ?
N1 C2 C1 . . 116.2(3) ?
C2 C3 C4 . . 130.6(3) ?
C2 C3 H3 . . 114.7 ?
C4 C3 H3 . . 114.7 ?
C5 C4 C9 . . 116.9(3) ?
C5 C4 C3 . . 119.6(3) ?
C9 C4 C3 . . 123.4(3) ?
C4 C5 C6 . . 122.2(4) ?
C4 C5 H5 . . 118.9 ?
C6 C5 H5 . . 118.9 ?
C7 C6 C5 . . 119.3(4) ?
C7 C6 H6 . . 120.3 ?
C5 C6 H6 . . 120.3 ?
C8 C7 C6 . . 120.3(4) ?
C8 C7 Cl1 . . 119.5(3) ?
C6 C7 Cl1 . . 120.2(3) ?
C7 C8 C9 . . 119.9(4) ?
C7 C8 H8 . . 120.0 ?
C9 C8 H8 . . 120.0 ?
C8 C9 C4 . . 121.4(4) ?
C8 C9 H9 . . 119.3 ?
C4 C9 H9 . . 119.3 ?
O3 C10 N1 . . 121.4(3) ?
O3 C10 C11 . . 121.2(3) ?
N1 C10 C11 . . 117.3(3) ?
C12 C11 C16 . . 118.7(3) ?
C12 C11 C10 . . 123.0(3) ?
C16 C11 C10 . . 118.3(3) ?
C11 C12 C13 . . 119.3(4) ?
C11 C12 H12 . . 120.4 ?
C13 C12 H12 . . 120.4 ?
C14 C13 C12 . . 119.9(4) ?
C14 C13 H13 . . 120.1 ?
C12 C13 H13 . . 120.1 ?
C15 C14 C13 . . 120.6(4) ?
C15 C14 H14 . . 119.7 ?
C13 C14 H14 . . 119.7 ?
C14 C15 C16 . . 120.3(4) ?
C14 C15 H15 . . 119.8 ?
C16 C15 H15 . . 119.8 ?
C15 C16 C11 . . 121.1(4) ?
C15 C16 H16 . . 119.4 ?
C11 C16 H16 . . 119.4 ?
O2 C17 C18 . . 108.7(3) ?
O2 C17 H17A . . 110.0 ?
C18 C17 H17A . . 110.0 ?
O2 C17 H17B . . 110.0 ?
C18 C17 H17B . . 110.0 ?
H17A C17 H17B . . 108.3 ?
C17 C18 C20' . . 122.0(6) ?
C17 C18 C19 . . 125.4(6) ?
C20' C18 C19 . . 72.4(7) ?
C17 C18 C19' . . 100.6(6) ?
C20' C18 C19' . . 108.9(7) ?
C17 C18 C20 . . 102.6(6) ?
C19 C18 C20 . . 104.4(7) ?
C19' C18 C20 . . 140.7(7) ?
C17 C18 H18 . . 105(2) ?
C20' C18 H18 . . 117(2) ?
C19 C18 H18 . . 112(2) ?
C19' C18 H18 . . 99(2) ?
C20 C18 H18 . . 105(2) ?
C18 C19 H19A . . 109.5 ?
C18 C19 H19B . . 109.5 ?
C18 C19 H19C . . 109.5 ?
C18 C19' H19D . . 109.5 ?
C18 C19' H19E . . 109.5 ?
H19D C19' H19E . . 109.5 ?
C18 C19' H19F . . 109.5 ?
H19D C19' H19F . . 109.5 ?
H19E C19' H19F . . 109.5 ?
C18 C20 H20A . . 109.5 ?
C18 C20 H20B . . 109.5 ?
C18 C20 H20C . . 109.5 ?
C18 C20' H20D . . 109.5 ?
C18 C20' H20E . . 109.5 ?
H20D C20' H20E . . 109.5 ?
C18 C20' H20F . . 109.5 ?
H20D C20' H20F . . 109.5 ?
H20E C20' H20F . . 109.5 ?

loop_
_geom_bond_atom_site_label_1
_geom_bond_atom_site_label_2
_geom_bond_site_symmetry_2
_geom_bond_distance
_geom_bond_publ_flag
Cl1 C7 . 1.734(4) ?
O1 C1 . 1.200(4) ?
O2 C1 . 1.328(4) ?
O2 C17 . 1.458(4) ?
O3 C10 . 1.232(4) ?
N1 C10 . 1.341(4) ?
N1 C2 . 1.426(4) ?
N1 H1 . 0.8600 ?
C1 C2 . 1.485(5) ?
C2 C3 . 1.327(4) ?
C3 C4 . 1.459(5) ?
C3 H3 . 0.9300 ?
C4 C5 . 1.375(5) ?
C4 C9 . 1.390(5) ?
C5 C6 . 1.377(6) ?
C5 H5 . 0.9300 ?
C6 C7 . 1.367(6) ?
C6 H6 . 0.9300 ?
C7 C8 . 1.363(6) ?
C8 C9 . 1.375(5) ?
C8 H8 . 0.9300 ?
C9 H9 . 0.9300 ?
C10 C11 . 1.489(4) ?
C11 C12 . 1.367(5) ?
C11 C16 . 1.386(5) ?
C12 C13 . 1.404(5) ?
C12 H12 . 0.9300 ?
C13 C14 . 1.371(7) ?
C13 H13 . 0.9300 ?
C14 C15 . 1.331(7) ?
C14 H14 . 0.9300 ?
C15 C16 . 1.365(5) ?
C15 H15 . 0.9300 ?
C16 H16 . 0.9300 ?
C17 C18 . 1.470(6) ?
C17 H17A . 0.9700 ?
C17 H17B . 0.9700 ?
C18 C20' . 1.483(10) ?
C18 C19 . 1.490(10) ?
C18 C19' . 1.540(11) ?
C18 C20 . 1.546(10) ?
C18 H18 . 0.99(3) ?
C19 H19A . 0.9600 ?
C19 H19B . 0.9600 ?
C19 H19C . 0.9600 ?
C19' H19D . 0.9600 ?
C19' H19E . 0.9600 ?
C19' H19F . 0.9600 ?
C20 H20A . 0.9600 ?
C20 H20B . 0.9600 ?
C20 H20C . 0.9600 ?
C20' H20D . 0.9600 ?
C20' H20E . 0.9600 ?
C20' H20F . 0.9600 ?

loop_
_geom_hbond_atom_site_label_D
_geom_hbond_atom_site_label_H
_geom_hbond_atom_site_label_A
_geom_hbond_site_symmetry_A
_geom_hbond_distance_DH
_geom_hbond_distance_HA
_geom_hbond_distance_DA
_geom_hbond_angle_DHA
C3 H3 O1 2_665 0.93 2.43 3.299(4) 155.2
N1 H1 O3 1_655 0.86 2.07 2.916(3) 168.8
C9 H9 N1 . 0.93 2.55 3.103(4) 118.6

loop_
_geom_torsion_atom_site_label_1
_geom_torsion_atom_site_label_2
_geom_torsion_atom_site_label_3
_geom_torsion_atom_site_label_4
_geom_torsion_site_symmetry_1
_geom_torsion_site_symmetry_2
_geom_torsion_site_symmetry_3
_geom_torsion_site_symmetry_4
_geom_torsion
_geom_torsion_publ_flag
C17 O2 C1 O1 . . . . -8.2(5) ?
C17 O2 C1 C2 . . . . 172.3(3) ?
C10 N1 C2 C3 . . . . 130.9(4) ?
C10 N1 C2 C1 . . . . -52.9(4) ?
O1 C1 C2 C3 . . . . -25.4(5) ?
O2 C1 C2 C3 . . . . 154.1(3) ?
O1 C1 C2 N1 . . . . 158.2(3) ?
O2 C1 C2 N1 . . . . -22.3(4) ?
N1 C2 C3 C4 . . . . -5.6(6) ?
C1 C2 C3 C4 . . . . 178.3(3) ?
C2 C3 C4 C5 . . . . 158.4(4) ?
C2 C3 C4 C9 . . . . -25.0(6) ?
C9 C4 C5 C6 . . . . 0.7(6) ?
C3 C4 C5 C6 . . . . 177.5(4) ?
C4 C5 C6 C7 . . . . -1.0(7) ?
C5 C6 C7 C8 . . . . 0.8(7) ?
C5 C6 C7 Cl1 . . . . -178.9(4) ?
C6 C7 C8 C9 . . . . -0.5(7) ?
Cl1 C7 C8 C9 . . . . 179.3(3) ?
C7 C8 C9 C4 . . . . 0.3(7) ?
C5 C4 C9 C8 . . . . -0.4(6) ?
C3 C4 C9 C8 . . . . -177.0(4) ?
C2 N1 C10 O3 . . . . -7.7(5) ?
C2 N1 C10 C11 . . . . 172.3(3) ?
O3 C10 C11 C12 . . . . 147.3(4) ?
N1 C10 C11 C12 . . . . -32.7(5) ?
O3 C10 C11 C16 . . . . -30.4(5) ?
N1 C10 C11 C16 . . . . 149.6(3) ?
C16 C11 C12 C13 . . . . 0.3(5) ?
C10 C11 C12 C13 . . . . -177.4(3) ?
C11 C12 C13 C14 . . . . -0.5(6) ?
C12 C13 C14 C15 . . . . -0.4(7) ?
C13 C14 C15 C16 . . . . 1.3(7) ?
C14 C15 C16 C11 . . . . -1.5(7) ?
C12 C11 C16 C15 . . . . 0.6(6) ?
C10 C11 C16 C15 . . . . 178.5(3) ?
C1 O2 C17 C18 . . . . 171.3(3) ?
O2 C17 C18 C20' . . . . 43.9(8) ?
O2 C17 C18 C19 . . . . -46.5(8) ?
O2 C17 C18 C19' . . . . -76.4(6) ?
O2 C17 C18 C20 . . . . 71.7(6) ?
